data_7004467
loop_
_publ_author_name
'Gao, Rong'
'Xiao, Liwei'
'Hao, Xiang'
'Sun, Wen-Hua'
'Wang, Fosong'

_publ_section_title
;
 Synthesis of benzoxazolylpyridine nickel complexes and their efficient
 dimerization of ethylene to \a-butene
;
_journal_issue 41
_journal_name_full 'Dalton Transactions'
_journal_page_first 5645
_journal_page_last 5651
_journal_paper_doi 10.1039/b807604a
_journal_year 2008
_chemical_formula_moiety 'C16 H20 Cl2 N2 Ni O3'
_chemical_formula_sum 'C16 H20 Cl2 N2 Ni O3'
_chemical_formula_weight 417.95
_chemical_name_common (2-(5-methyl-2-benzo(d)oxazole)-6-methylpyridin)dichloronickel
_chemical_name_systematic
;
[2-(5-methyl-2-benzo[d]oxazole)-6-methylpyridin]dichloronickel
;
_space_group_IT_number 2
_symmetry_cell_setting triclinic
_symmetry_space_group_name_Hall '-P 1'
_symmetry_space_group_name_H-M 'P -1'
_atom_sites_solution_hydrogens geom
_atom_sites_solution_primary direct
_atom_sites_solution_secondary difmap
_audit_creation_method SHELXL-97
_cell_angle_alpha 83.24(3)
_cell_angle_beta 64.24(3)
_cell_angle_gamma 66.10(3)
_cell_formula_units_Z 2
_cell_length_a 9.988(2)
_cell_length_b 10.365(2)
_cell_length_c 10.770(2)
_cell_measurement_reflns_used 25176
_cell_measurement_temperature 173(2)
_cell_measurement_theta_max 27.48
_cell_measurement_theta_min 2.17
_cell_volume 915.8(5)
_computing_cell_refinement 'Rapid Auto(Rigaku 2001)'
_computing_data_collection 'Rapid Auto(Rigaku 2001)'
_computing_data_reduction 'Rapid Auto(Rigaku 2001)'
_computing_molecular_graphics 'XP in Siemens SHELXTL (Sheldrick, 1994)'
_computing_publication_material 'SHELX97 (Sheldrick, 1997)'
_computing_structure_refinement 'SHELXL-97 (Sheldrick, 1997)'
_computing_structure_solution 'SHELXS-97 (Sheldrick, 1990)'
_diffrn_ambient_temperature 173(2)
_diffrn_measured_fraction_theta_full 1.000
_diffrn_measured_fraction_theta_max 1.000
_diffrn_measurement_device_type 'Rigaku raxis Rapid IP Area Detector'
_diffrn_measurement_method '\w scans at fixed \c = 45\%'
_diffrn_radiation_monochromator graphite
_diffrn_radiation_source 'rotating anode'
_diffrn_radiation_type MoK\a
_diffrn_radiation_wavelength 0.71073
_diffrn_reflns_av_R_equivalents 0.0285
_diffrn_reflns_av_sigmaI/netI 0.0341
_diffrn_reflns_limit_h_max 11
_diffrn_reflns_limit_h_min -11
_diffrn_reflns_limit_k_max 12
_diffrn_reflns_limit_k_min -12
_diffrn_reflns_limit_l_max 12
_diffrn_reflns_limit_l_min -12
_diffrn_reflns_number 5989
_diffrn_reflns_theta_full 25
_diffrn_reflns_theta_max 24.99
_diffrn_reflns_theta_min 2.10
_exptl_absorpt_coefficient_mu 1.367
_exptl_absorpt_correction_T_max 0.8754
_exptl_absorpt_correction_T_min 0.8754
_exptl_absorpt_correction_type multi-scan
_exptl_absorpt_process_details 'ABSCOR by T.Higashi 8 March, 1995'
_exptl_crystal_colour yellow
_exptl_crystal_density_diffrn 1.516
_exptl_crystal_density_method 'not measured'
_exptl_crystal_description block
_exptl_crystal_F_000 432
_exptl_crystal_size_max 0.12
_exptl_crystal_size_mid 0.10
_exptl_crystal_size_min 0.10
_refine_diff_density_max 0.492
_refine_diff_density_min -0.507
_refine_diff_density_rms 0.083
_refine_ls_extinction_method none
_refine_ls_goodness_of_fit_ref 1.171
_refine_ls_hydrogen_treatment mixed
_refine_ls_matrix_type full
_refine_ls_number_parameters 225
_refine_ls_number_reflns 3219
_refine_ls_number_restraints 0
_refine_ls_restrained_S_all 1.171
_refine_ls_R_factor_all 0.0438
_refine_ls_R_factor_gt 0.0373
_refine_ls_shift/su_max 0.001
_refine_ls_shift/su_mean 0.000
_refine_ls_structure_factor_coef Fsqd
_refine_ls_weighting_details 'calc w=1/[\s^2^(Fo^2^)+(0.0371P)^2^+0.7931P] where P=(Fo^2^+2Fc^2^)/3'
_refine_ls_weighting_scheme calc
_refine_ls_wR_factor_gt 0.0856
_refine_ls_wR_factor_ref 0.0888
_reflns_number_gt 2961
_reflns_number_total 3219
_reflns_threshold_expression >2sigma(I)
_cod_data_source_file b807604a.txt
_cod_data_source_block 6
_cod_depositor_comments
;
The following automatic conversions were performed:
'_symmetry_cell_setting' value 'Triclinic' changed to 'triclinic'
according to '/home/saulius/struct/CIF-dictionaries/cif_core.dic'
dictionary named 'cif_core.dic' version 2.4.1 from 2010-06-29.

Automatic conversion script
Id: cif_fix_enum 1527 2010-12-29 10:47:43Z saulius 
;
_cod_original_cell_volume 915.7(3)
_cod_original_sg_symbol_H-M P-1
_cod_database_code 7004467

loop_
_symmetry_equiv_pos_as_xyz
'x, y, z'
'-x, -y, -z'

loop_
_atom_site_label
_atom_site_type_symbol
_atom_site_fract_x
_atom_site_fract_y
_atom_site_fract_z
_atom_site_U_iso_or_equiv
_atom_site_adp_type
_atom_site_occupancy
_atom_site_symmetry_multiplicity
_atom_site_calc_flag
_atom_site_refinement_flags
_atom_site_disorder_assembly
_atom_site_disorder_group
Ni1 Ni 0.51631(4) 0.72995(3) 0.14865(3) 0.01691(12) Uani 1 1 d . . .
Cl2 Cl 0.37336(8) 0.57914(7) 0.21925(6) 0.02240(17) Uani 1 1 d . . .
Cl1 Cl 0.68146(8) 0.86100(7) 0.06146(7) 0.02262(17) Uani 1 1 d . . .
O1 O 0.5066(2) 0.7366(2) 0.53419(19) 0.0233(4) Uani 1 1 d . . .
N2 N 0.4514(3) 0.7925(2) 0.3493(2) 0.0184(5) Uani 1 1 d . . .
N1 N 0.6984(3) 0.5544(2) 0.2001(2) 0.0193(5) Uani 1 1 d . . .
C5 C 0.3927(3) 0.8749(3) 0.5586(3) 0.0227(6) Uani 1 1 d . . .
C6 C 0.5349(3) 0.6983(3) 0.4062(3) 0.0197(6) Uani 1 1 d . . .
C40 C 0.3566(3) 0.9113(3) 0.4452(3) 0.0186(6) Uani 1 1 d . . .
C8 C 0.7308(3) 0.4539(3) 0.4051(3) 0.0249(6) Uani 1 1 d . . .
H8 H 0.7001 0.4644 0.5013 0.030 Uiso 1 1 calc R . .
C1 C 0.2506(3) 1.0468(3) 0.4403(3) 0.0216(6) Uani 1 1 d . . .
H1 H 0.2236 1.0720 0.3639 0.026 Uiso 1 1 calc R . .
C11 C 0.8180(3) 0.4358(3) 0.1249(3) 0.0238(6) Uani 1 1 d . . .
C4 C 0.3284(4) 0.9683(3) 0.6709(3) 0.0289(7) Uani 1 1 d . . .
H4 H 0.3536 0.9416 0.7481 0.035 Uiso 1 1 calc R . .
C7 C 0.6599(3) 0.5621(3) 0.3368(3) 0.0192(6) Uani 1 1 d . . .
C3 C 0.2252(3) 1.1025(3) 0.6632(3) 0.0290(7) Uani 1 1 d . . .
H3 H 0.1785 1.1704 0.7379 0.035 Uiso 1 1 calc R . .
C2 C 0.1850(3) 1.1447(3) 0.5504(3) 0.0251(6) Uani 1 1 d . . .
C10 C 0.8940(4) 0.3218(3) 0.1864(3) 0.0301(7) Uani 1 1 d . . .
H10 H 0.9776 0.2383 0.1313 0.036 Uiso 1 1 calc R . .
C12 C 0.8701(4) 0.4299(3) -0.0283(3) 0.0338(7) Uani 1 1 d . . .
H12C H 0.8038 0.5188 -0.0532 0.051 Uiso 1 1 calc R . .
H12B H 0.8562 0.3510 -0.0558 0.051 Uiso 1 1 calc R . .
H12A H 0.9842 0.4162 -0.0760 0.051 Uiso 1 1 calc R . .
O5 O 0.5653(3) 0.6779(2) -0.0515(2) 0.0266(5) Uani 1 1 d . . .
O6 O 0.3179(2) 0.9091(2) 0.1461(2) 0.0241(4) Uani 1 1 d . . .
C80 C 0.0742(4) 1.2958(3) 0.5501(3) 0.0335(7) Uani 1 1 d . . .
H80C H 0.0584 1.3083 0.4651 0.050 Uiso 1 1 calc R . .
H80B H 0.1227 1.3595 0.5547 0.050 Uiso 1 1 calc R . .
H80A H -0.0306 1.3180 0.6303 0.050 Uiso 1 1 calc R . .
C50 C 0.6354(4) 0.7384(3) -0.1770(3) 0.0300(7) Uani 1 1 d . . .
H50C H 0.6430 0.6905 -0.2545 0.045 Uiso 1 1 calc R . .
H50B H 0.7439 0.7268 -0.1922 0.045 Uiso 1 1 calc R . .
H50A H 0.5674 0.8393 -0.1703 0.045 Uiso 1 1 calc R . .
C9 C 0.8490(4) 0.3291(3) 0.3264(3) 0.0312(7) Uani 1 1 d . . .
H9 H 0.8980 0.2499 0.3689 0.037 Uiso 1 1 calc R . .
C60 C 0.1735(5) 0.9055(4) 0.1554(6) 0.0692(15) Uani 1 1 d . . .
H60C H 0.0995 1.0015 0.1510 0.104 Uiso 1 1 calc R . .
H60B H 0.1219 0.8682 0.2430 0.104 Uiso 1 1 calc R . .
H60A H 0.1993 0.8445 0.0784 0.104 Uiso 1 1 calc R . .
H70B H 0.344(5) 0.963(4) 0.089(4) 0.044(11) Uiso 1 1 d . . .
H70A H 0.566(4) 0.611(4) -0.071(3) 0.023(9) Uiso 1 1 d . . .

loop_
_atom_site_aniso_label
_atom_site_aniso_U_11
_atom_site_aniso_U_22
_atom_site_aniso_U_33
_atom_site_aniso_U_23
_atom_site_aniso_U_13
_atom_site_aniso_U_12
Ni1 0.01980(19) 0.0160(2) 0.01420(19) -0.00005(12) -0.00698(14) -0.00641(14)
Cl2 0.0277(4) 0.0219(4) 0.0204(3) 0.0009(3) -0.0095(3) -0.0129(3)
Cl1 0.0267(4) 0.0221(4) 0.0225(3) 0.0034(3) -0.0115(3) -0.0123(3)
O1 0.0252(10) 0.0259(11) 0.0172(9) -0.0006(8) -0.0097(8) -0.0074(8)
N2 0.0209(11) 0.0182(12) 0.0164(11) -0.0007(9) -0.0070(9) -0.0087(9)
N1 0.0205(11) 0.0187(12) 0.0186(11) 0.0005(9) -0.0075(9) -0.0086(9)
C5 0.0208(14) 0.0248(15) 0.0202(14) -0.0005(11) -0.0065(11) -0.0086(12)
C6 0.0217(13) 0.0244(15) 0.0157(13) 0.0013(10) -0.0075(11) -0.0121(12)
C40 0.0206(13) 0.0222(14) 0.0133(12) -0.0022(10) -0.0043(10) -0.0108(11)
C8 0.0264(15) 0.0286(16) 0.0236(14) 0.0055(12) -0.0130(12) -0.0129(12)
C1 0.0201(13) 0.0240(15) 0.0193(14) -0.0009(11) -0.0063(11) -0.0091(11)
C11 0.0223(14) 0.0217(15) 0.0266(15) -0.0015(11) -0.0092(12) -0.0084(12)
C4 0.0268(15) 0.0390(18) 0.0189(14) -0.0065(12) -0.0089(12) -0.0097(13)
C7 0.0203(13) 0.0196(14) 0.0203(14) 0.0014(10) -0.0089(11) -0.0099(11)
C3 0.0252(15) 0.0353(18) 0.0227(15) -0.0129(12) -0.0056(12) -0.0095(13)
C2 0.0190(13) 0.0267(16) 0.0242(14) -0.0053(12) -0.0030(11) -0.0091(12)
C10 0.0257(15) 0.0227(15) 0.0369(17) -0.0035(13) -0.0132(13) -0.0035(12)
C12 0.0294(16) 0.0338(18) 0.0267(16) -0.0093(13) -0.0087(13) -0.0024(14)
O5 0.0430(13) 0.0245(12) 0.0160(10) 0.0022(8) -0.0094(9) -0.0203(10)
O6 0.0244(10) 0.0221(11) 0.0260(11) 0.0075(9) -0.0118(9) -0.0098(9)
C80 0.0273(16) 0.0293(17) 0.0340(17) -0.0098(13) -0.0081(13) -0.0042(13)
C50 0.0463(18) 0.0306(17) 0.0194(14) 0.0074(12) -0.0154(13) -0.0210(15)
C9 0.0293(16) 0.0247(16) 0.0402(18) 0.0077(13) -0.0198(14) -0.0071(13)
C60 0.034(2) 0.041(2) 0.141(5) 0.044(3) -0.048(3) -0.0212(18)

loop_
_atom_type_symbol
_atom_type_description
_atom_type_scat_dispersion_real
_atom_type_scat_dispersion_imag
_atom_type_scat_source
C C 0.0033 0.0016 'International Tables Vol C Tables 4.2.6.8 and 6.1.1.4'
H H 0.0000 0.0000 'International Tables Vol C Tables 4.2.6.8 and 6.1.1.4'
N N 0.0061 0.0033 'International Tables Vol C Tables 4.2.6.8 and 6.1.1.4'
O O 0.0106 0.0060 'International Tables Vol C Tables 4.2.6.8 and 6.1.1.4'
Cl Cl 0.1484 0.1585 'International Tables Vol C Tables 4.2.6.8 and 6.1.1.4'
Ni Ni 0.3393 1.1124 'International Tables Vol C Tables 4.2.6.8 and 6.1.1.4'

loop_
_geom_angle_atom_site_label_1
_geom_angle_atom_site_label_2
_geom_angle_atom_site_label_3
_geom_angle
_geom_angle_site_symmetry_1
_geom_angle_site_symmetry_3
_geom_angle_publ_flag
N2 Ni1 O5 175.85(9) . . ?
N2 Ni1 O6 89.50(9) . . ?
O5 Ni1 O6 86.45(9) . . ?
N2 Ni1 N1 78.31(9) . . ?
O5 Ni1 N1 105.69(9) . . ?
O6 Ni1 N1 167.52(8) . . ?
N2 Ni1 Cl1 90.65(7) . . ?
O5 Ni1 Cl1 90.27(7) . . ?
O6 Ni1 Cl1 89.89(7) . . ?
N1 Ni1 Cl1 92.88(7) . . ?
N2 Ni1 Cl2 93.53(7) . . ?
O5 Ni1 Cl2 85.87(7) . . ?
O6 Ni1 Cl2 94.36(7) . . ?
N1 Ni1 Cl2 83.85(6) . . ?
Cl1 Ni1 Cl2 174.06(3) . . ?
C6 O1 C5 103.4(2) . . ?
C6 N2 C40 105.2(2) . . ?
C6 N2 Ni1 112.79(18) . . ?
C40 N2 Ni1 141.55(18) . . ?
C11 N1 C7 117.6(2) . . ?
C11 N1 Ni1 130.24(19) . . ?
C7 N1 Ni1 111.04(17) . . ?
C4 C5 O1 128.0(3) . . ?
C4 C5 C40 123.3(3) . . ?
O1 C5 C40 108.6(2) . . ?
N2 C6 O1 115.8(2) . . ?
N2 C6 C7 123.4(2) . . ?
O1 C6 C7 120.7(2) . . ?
C1 C40 C5 120.4(2) . . ?
C1 C40 N2 132.5(2) . . ?
C5 C40 N2 106.9(2) . . ?
C7 C8 C9 116.9(3) . . ?
C7 C8 H8 121.5 . . ?
C9 C8 H8 121.5 . . ?
C40 C1 C2 118.1(3) . . ?
C40 C1 H1 121.0 . . ?
C2 C1 H1 121.0 . . ?
N1 C11 C10 121.2(3) . . ?
N1 C11 C12 118.2(3) . . ?
C10 C11 C12 120.7(3) . . ?
C3 C4 C5 115.3(3) . . ?
C3 C4 H4 122.3 . . ?
C5 C4 H4 122.3 . . ?
N1 C7 C8 124.5(2) . . ?
N1 C7 C6 112.7(2) . . ?
C8 C7 C6 122.7(2) . . ?
C4 C3 C2 123.5(3) . . ?
C4 C3 H3 118.2 . . ?
C2 C3 H3 118.2 . . ?
C1 C2 C3 119.3(3) . . ?
C1 C2 C80 121.3(3) . . ?
C3 C2 C80 119.4(3) . . ?
C9 C10 C11 120.5(3) . . ?
C9 C10 H10 119.8 . . ?
C11 C10 H10 119.8 . . ?
C11 C12 H12C 109.5 . . ?
C11 C12 H12B 109.5 . . ?
H12C C12 H12B 109.5 . . ?
C11 C12 H12A 109.5 . . ?
H12C C12 H12A 109.5 . . ?
H12B C12 H12A 109.5 . . ?
C50 O5 Ni1 129.05(19) . . ?
C50 O5 H70A 107(3) . . ?
Ni1 O5 H70A 123(3) . . ?
C60 O6 Ni1 124.4(2) . . ?
C60 O6 H70B 110(3) . . ?
Ni1 O6 H70B 113(3) . . ?
C2 C80 H80C 109.5 . . ?
C2 C80 H80B 109.5 . . ?
H80C C80 H80B 109.5 . . ?
C2 C80 H80A 109.5 . . ?
H80C C80 H80A 109.5 . . ?
H80B C80 H80A 109.5 . . ?
O5 C50 H50C 109.5 . . ?
O5 C50 H50B 109.5 . . ?
H50C C50 H50B 109.5 . . ?
O5 C50 H50A 109.5 . . ?
H50C C50 H50A 109.5 . . ?
H50B C50 H50A 109.5 . . ?
C10 C9 C8 119.2(3) . . ?
C10 C9 H9 120.4 . . ?
C8 C9 H9 120.4 . . ?
O6 C60 H60C 109.5 . . ?
O6 C60 H60B 109.5 . . ?
H60C C60 H60B 109.5 . . ?
O6 C60 H60A 109.5 . . ?
H60C C60 H60A 109.5 . . ?
H60B C60 H60A 109.5 . . ?

loop_
_geom_bond_atom_site_label_1
_geom_bond_atom_site_label_2
_geom_bond_distance
_geom_bond_site_symmetry_2
_geom_bond_publ_flag
Ni1 N2 2.070(2) . ?
Ni1 O5 2.078(2) . ?
Ni1 O6 2.104(2) . ?
Ni1 N1 2.210(2) . ?
Ni1 Cl1 2.3700(10) . ?
Ni1 Cl2 2.3760(10) . ?
O1 C6 1.355(3) . ?
O1 C5 1.388(3) . ?
N2 C6 1.292(4) . ?
N2 C40 1.408(3) . ?
N1 C11 1.341(4) . ?
N1 C7 1.353(3) . ?
C5 C4 1.381(4) . ?
C5 C40 1.389(4) . ?
C6 C7 1.455(4) . ?
C40 C1 1.386(4) . ?
C8 C7 1.384(4) . ?
C8 C9 1.392(4) . ?
C8 H8 0.9500 . ?
C1 C2 1.391(4) . ?
C1 H1 0.9500 . ?
C11 C10 1.392(4) . ?
C11 C12 1.499(4) . ?
C4 C3 1.375(4) . ?
C4 H4 0.9500 . ?
C3 C2 1.409(4) . ?
C3 H3 0.9500 . ?
C2 C80 1.509(4) . ?
C10 C9 1.375(4) . ?
C10 H10 0.9500 . ?
C12 H12C 0.9800 . ?
C12 H12B 0.9800 . ?
C12 H12A 0.9800 . ?
O5 C50 1.430(3) . ?
O5 H70A 0.75(3) . ?
O6 C60 1.418(4) . ?
O6 H70B 0.81(4) . ?
C80 H80C 0.9800 . ?
C80 H80B 0.9800 . ?
C80 H80A 0.9800 . ?
C50 H50C 0.9800 . ?
C50 H50B 0.9800 . ?
C50 H50A 0.9800 . ?
C9 H9 0.9500 . ?
C60 H60C 0.9800 . ?
C60 H60B 0.9800 . ?
C60 H60A 0.9800 . ?

loop_
_geom_torsion_atom_site_label_1
_geom_torsion_atom_site_label_2
_geom_torsion_atom_site_label_3
_geom_torsion_atom_site_label_4
_geom_torsion
_geom_torsion_site_symmetry_1
_geom_torsion_site_symmetry_2
_geom_torsion_site_symmetry_3
_geom_torsion_site_symmetry_4
_geom_torsion_publ_flag
O5 Ni1 N2 C6 159.1(11) . . . . ?
O6 Ni1 N2 C6 171.9(2) . . . . ?
N1 Ni1 N2 C6 -5.38(19) . . . . ?
Cl1 Ni1 N2 C6 -98.18(19) . . . . ?
Cl2 Ni1 N2 C6 77.59(19) . . . . ?
O5 Ni1 N2 C40 -30.3(13) . . . . ?
O6 Ni1 N2 C40 -17.5(3) . . . . ?
N1 Ni1 N2 C40 165.1(3) . . . . ?
Cl1 Ni1 N2 C40 72.3(3) . . . . ?
Cl2 Ni1 N2 C40 -111.9(3) . . . . ?
N2 Ni1 N1 C11 178.5(3) . . . . ?
O5 Ni1 N1 C11 -0.4(3) . . . . ?
O6 Ni1 N1 C11 165.9(3) . . . . ?
Cl1 Ni1 N1 C11 -91.5(2) . . . . ?
Cl2 Ni1 N1 C11 83.6(2) . . . . ?
N2 Ni1 N1 C7 10.92(17) . . . . ?
O5 Ni1 N1 C7 -167.92(17) . . . . ?
O6 Ni1 N1 C7 -1.6(5) . . . . ?
Cl1 Ni1 N1 C7 100.99(17) . . . . ?
Cl2 Ni1 N1 C7 -83.98(17) . . . . ?
C6 O1 C5 C4 -175.6(3) . . . . ?
C6 O1 C5 C40 1.1(3) . . . . ?
C40 N2 C6 O1 1.5(3) . . . . ?
Ni1 N2 C6 O1 175.39(17) . . . . ?
C40 N2 C6 C7 -174.6(2) . . . . ?
Ni1 N2 C6 C7 -0.7(3) . . . . ?
C5 O1 C6 N2 -1.6(3) . . . . ?
C5 O1 C6 C7 174.6(2) . . . . ?
C4 C5 C40 C1 -0.3(4) . . . . ?
O1 C5 C40 C1 -177.2(2) . . . . ?
C4 C5 C40 N2 176.6(3) . . . . ?
O1 C5 C40 N2 -0.3(3) . . . . ?
C6 N2 C40 C1 175.7(3) . . . . ?
Ni1 N2 C40 C1 4.8(5) . . . . ?
C6 N2 C40 C5 -0.7(3) . . . . ?
Ni1 N2 C40 C5 -171.6(2) . . . . ?
C5 C40 C1 C2 1.2(4) . . . . ?
N2 C40 C1 C2 -174.8(3) . . . . ?
C7 N1 C11 C10 3.3(4) . . . . ?
Ni1 N1 C11 C10 -163.6(2) . . . . ?
C7 N1 C11 C12 -175.6(3) . . . . ?
Ni1 N1 C11 C12 17.5(4) . . . . ?
O1 C5 C4 C3 175.8(3) . . . . ?
C40 C5 C4 C3 -0.5(4) . . . . ?
C11 N1 C7 C8 -2.8(4) . . . . ?
Ni1 N1 C7 C8 166.5(2) . . . . ?
C11 N1 C7 C6 176.8(2) . . . . ?
Ni1 N1 C7 C6 -13.9(3) . . . . ?
C9 C8 C7 N1 -0.4(4) . . . . ?
C9 C8 C7 C6 -179.9(3) . . . . ?
N2 C6 C7 N1 10.6(4) . . . . ?
O1 C6 C7 N1 -165.2(2) . . . . ?
N2 C6 C7 C8 -169.7(3) . . . . ?
O1 C6 C7 C8 14.4(4) . . . . ?
C5 C4 C3 C2 0.3(5) . . . . ?
C40 C1 C2 C3 -1.3(4) . . . . ?
C40 C1 C2 C80 177.4(3) . . . . ?
C4 C3 C2 C1 0.6(5) . . . . ?
C4 C3 C2 C80 -178.2(3) . . . . ?
N1 C11 C10 C9 -0.8(5) . . . . ?
C12 C11 C10 C9 178.1(3) . . . . ?
N2 Ni1 O5 C50 88.5(12) . . . . ?
O6 Ni1 O5 C50 75.7(2) . . . . ?
N1 Ni1 O5 C50 -107.3(2) . . . . ?
Cl1 Ni1 O5 C50 -14.2(2) . . . . ?
Cl2 Ni1 O5 C50 170.3(2) . . . . ?
N2 Ni1 O6 C60 -105.4(3) . . . . ?
O5 Ni1 O6 C60 73.7(3) . . . . ?
N1 Ni1 O6 C60 -93.1(5) . . . . ?
Cl1 Ni1 O6 C60 164.0(3) . . . . ?
Cl2 Ni1 O6 C60 -11.9(3) . . . . ?
C11 C10 C9 C8 -2.5(5) . . . . ?
C7 C8 C9 C10 3.0(4) . . . . ?
